data_2234730
loop_
_publ_author_name
'Smith, Graham'
'Wermuth, Urs D.'
'Jenkins, Ian D.'

_publ_section_title
;
 <i>rac</i>-3-<i>exo</i>-Ammonio-7-<i>anti</i>-carboxytricyclo[2.2.1.0.^2,6^]heptane-3-<i>endo</i>-carboxylate
 monohydrate
;
_journal_coeditor_code LH5454
_journal_issue 5
_journal_name_full 'Acta Crystallographica Section E'
_journal_page_first o1468
_journal_page_last o1469
_journal_paper_doi 10.1107/S1600536812016236
_journal_volume 68
_journal_year 2012
_chemical_formula_iupac 'C9 H11 N O4, H2 O'
_chemical_formula_moiety 'C9 H11 N O4, H2 O'
_chemical_formula_sum 'C9 H13 N O5'
_chemical_formula_weight 215.20
_chemical_name_common
;
3-azaniumyl-7-carboxytricyclo[2.2.1.0^2,6^]heptane-3-carboxylate monohydrate
;
_chemical_name_systematic
;
<i>rac</i>-3-<i>exo</i>-Ammonio-7-<i>anti</i>-
carboxytricyclo[2.2.1.0^2,6^]heptane-3-<i>endo</i>-carboxylate monohydrate
;
_space_group_IT_number 14
_symmetry_cell_setting monoclinic
_symmetry_space_group_name_Hall '-P 2ybc'
_symmetry_space_group_name_H-M 'P 1 21/c 1'
_atom_sites_solution_hydrogens geom
_atom_sites_solution_primary direct
_atom_sites_solution_secondary difmap
_audit_creation_method SHELXL97
_cell_angle_alpha 90.00
_cell_angle_beta 94.888(2)
_cell_angle_gamma 90.00
_cell_formula_units_Z 4
_cell_length_a 7.7565(2)
_cell_length_b 11.4103(2)
_cell_length_c 10.3339(3)
_cell_measurement_reflns_used 3396
_cell_measurement_temperature 223(2)
_cell_measurement_theta_max 28.56
_cell_measurement_theta_min 3.17
_cell_volume 911.27(4)
_computing_cell_refinement 'CrysAlis PRO (Oxford Diffraction, 2010)'
_computing_data_collection 'CrysAlis PRO (Oxford Diffraction, 2010)'
_computing_data_reduction 'CrysAlis PRO (Oxford Diffraction, 2010)'
_computing_molecular_graphics 'PLATON (Spek, 2009)'
_computing_publication_material 'PLATON (Spek, 2009)'
_computing_structure_refinement 'SHELXL97 (Sheldrick, 2008) within WinGX (Farrugia, 1999)'
_computing_structure_solution 'SIR92 (Altomare <i>et al.</i>, 1994)'
_diffrn_ambient_temperature 223(2)
_diffrn_detector_area_resol_mean 16.077
_diffrn_measured_fraction_theta_full 0.987
_diffrn_measured_fraction_theta_max 0.906
_diffrn_measurement_device_type 'Oxford Diffraction Gemini-S Ultra CCD-detector'
_diffrn_measurement_method '\w scans'
_diffrn_radiation_monochromator graphite
_diffrn_radiation_source 'Enhance (Mo) X-ray source'
_diffrn_radiation_type MoK\a
_diffrn_radiation_wavelength 0.71073
_diffrn_reflns_av_R_equivalents 0.0264
_diffrn_reflns_av_sigmaI/netI 0.0381
_diffrn_reflns_limit_h_max 10
_diffrn_reflns_limit_h_min -9
_diffrn_reflns_limit_k_max 15
_diffrn_reflns_limit_k_min -15
_diffrn_reflns_limit_l_max 13
_diffrn_reflns_limit_l_min -13
_diffrn_reflns_number 7572
_diffrn_reflns_theta_full 26.00
_diffrn_reflns_theta_max 28.56
_diffrn_reflns_theta_min 3.18
_diffrn_standards_number 0
_exptl_absorpt_coefficient_mu 0.129
_exptl_absorpt_correction_T_max 1.000
_exptl_absorpt_correction_T_min 0.990
_exptl_absorpt_correction_type multi-scan
_exptl_absorpt_process_details '(CrysAlis PRO; Oxford Diffraction, 2010)'
_exptl_crystal_colour colourless
_exptl_crystal_density_diffrn 1.569
_exptl_crystal_density_method 'not measured'
_exptl_crystal_description plate
_exptl_crystal_F_000 456
_exptl_crystal_size_max 0.30
_exptl_crystal_size_mid 0.30
_exptl_crystal_size_min 0.15
_refine_diff_density_max 0.312
_refine_diff_density_min -0.252
_refine_ls_extinction_method none
_refine_ls_goodness_of_fit_ref 0.971
_refine_ls_hydrogen_treatment mixed
_refine_ls_matrix_type full
_refine_ls_number_parameters 160
_refine_ls_number_reflns 2128
_refine_ls_number_restraints 0
_refine_ls_restrained_S_all 0.971
_refine_ls_R_factor_all 0.0582
_refine_ls_R_factor_gt 0.0375
_refine_ls_shift/su_max 0.001
_refine_ls_shift/su_mean 0.000
_refine_ls_structure_factor_coef Fsqd
_refine_ls_weighting_details 'calc w=1/[\s^2^(Fo^2^)+(0.0525P)^2^+0.0562P] where P=(Fo^2^+2Fc^2^)/3'
_refine_ls_weighting_scheme calc
_refine_ls_wR_factor_gt 0.0858
_refine_ls_wR_factor_ref 0.0913
_reflns_number_gt 1589
_reflns_number_total 2128
_reflns_threshold_expression 'I>2\s(I) '
_cod_data_source_file lh5454.cif
_cod_data_source_block I
_cod_original_sg_symbol_H-M 'P 21/c'
_cod_database_code 2234730
_cod_database_fobs_code 2234730

loop_
_symmetry_equiv_pos_as_xyz
'x, y, z'
'-x, y+1/2, -z+1/2'
'-x, -y, -z'
'x, -y+1/2, z+1/2'

loop_
_atom_site_aniso_label
_atom_site_aniso_U_11
_atom_site_aniso_U_22
_atom_site_aniso_U_33
_atom_site_aniso_U_12
_atom_site_aniso_U_13
_atom_site_aniso_U_23
O31 0.0263(6) 0.0193(5) 0.0209(5) -0.0048(4) 0.0095(4) -0.0035(4)
O32 0.0346(7) 0.0157(5) 0.0393(7) -0.0075(5) 0.0158(5) -0.0080(5)
O71 0.0185(6) 0.0331(6) 0.0433(7) 0.0021(5) 0.0119(5) -0.0028(5)
O72 0.0153(5) 0.0251(5) 0.0410(7) -0.0032(5) 0.0002(5) -0.0035(5)
N31 0.0143(6) 0.0135(5) 0.0223(7) 0.0010(5) 0.0038(5) 0.0020(5)
C1 0.0167(7) 0.0230(7) 0.0175(7) 0.0017(6) 0.0032(6) 0.0026(5)
C2 0.0156(7) 0.0182(6) 0.0157(7) -0.0008(6) 0.0008(5) -0.0003(5)
C3 0.0126(7) 0.0126(6) 0.0176(7) 0.0006(5) 0.0020(5) -0.0021(5)
C4 0.0135(7) 0.0164(6) 0.0156(7) -0.0001(5) 0.0008(5) -0.0002(5)
C5 0.0167(7) 0.0160(6) 0.0203(7) 0.0025(6) 0.0030(6) 0.0009(5)
C6 0.0187(7) 0.0182(6) 0.0187(7) 0.0015(6) 0.0034(6) -0.0031(6)
C7 0.0140(7) 0.0158(6) 0.0220(7) 0.0021(6) 0.0038(6) 0.0026(5)
C31 0.0127(7) 0.0167(6) 0.0193(7) -0.0005(5) 0.0008(5) 0.0002(5)
C71 0.0172(7) 0.0168(6) 0.0294(8) -0.0010(6) 0.0047(6) 0.0055(6)
O1W 0.0263(7) 0.0294(6) 0.0394(7) -0.0032(5) 0.0118(5) 0.0012(5)

loop_
_atom_site_type_symbol
_atom_site_label
_atom_site_fract_x
_atom_site_fract_y
_atom_site_fract_z
_atom_site_U_iso_or_equiv
_atom_site_thermal_displace_type
_atom_site_calc_flag
_atom_site_refinement_flags
_atom_site_occupancy
O O31 0.60834(14) 0.12616(8) 0.03042(10) 0.0217(3) Uani . . 1.000
O O32 0.57555(15) 0.27409(8) 0.16495(11) 0.0291(4) Uani . . 1.000
O O71 -0.10727(14) 0.05736(9) 0.32326(12) 0.0311(4) Uani . . 1.000
O O72 -0.08102(14) -0.06274(9) 0.16170(11) 0.0273(3) Uani . . 1.000
N N31 0.53370(17) -0.03193(10) 0.20183(13) 0.0166(3) Uani . . 1.000
C C1 0.26343(19) 0.07189(12) 0.39029(14) 0.0190(4) Uani . . 1.000
C C2 0.43453(18) 0.12186(11) 0.35275(13) 0.0165(4) Uani . . 1.000
C C3 0.45247(17) 0.08675(11) 0.21340(13) 0.0142(4) Uani . . 1.000
C C4 0.25626(18) 0.08423(11) 0.16738(13) 0.0152(4) Uani . . 1.000
C C5 0.19989(19) 0.20682(11) 0.20992(13) 0.0176(4) Uani . . 1.000
C C6 0.27559(19) 0.19863(12) 0.35020(14) 0.0184(4) Uani . . 1.000
C C7 0.18333(18) 0.00565(12) 0.27376(13) 0.0171(4) Uani . . 1.000
C C31 0.55486(18) 0.17107(11) 0.13073(14) 0.0163(4) Uani . . 1.000
C C71 -0.01187(19) 0.00291(12) 0.25744(15) 0.0210(4) Uani . . 1.000
O O1W 0.10015(16) -0.21234(11) 0.05407(12) 0.0312(4) Uani . . 1.000
H H1 0.24590 0.04870 0.47950 0.0230 Uiso calc R 1.000
H H2 0.53470 0.13290 0.41600 0.0200 Uiso calc R 1.000
H H4 0.22510 0.06230 0.07670 0.0180 Uiso calc R 1.000
H H5A 0.25210 0.26910 0.16270 0.0210 Uiso calc R 1.000
H H5B 0.07510 0.21590 0.20280 0.0210 Uiso calc R 1.000
H H6 0.26610 0.26310 0.41190 0.0220 Uiso calc R 1.000
H H7 0.23080 -0.07380 0.27130 0.0210 Uiso calc R 1.000
H H31A 0.509(3) -0.0598(15) 0.117(2) 0.033(5) Uiso . . 1.000
H H31B 0.650(3) -0.0273(14) 0.2222(17) 0.028(5) Uiso . . 1.000
H H31C 0.501(2) -0.0843(15) 0.2564(18) 0.024(4) Uiso . . 1.000
H H72 -0.007(4) -0.115(2) 0.124(2) 0.063(7) Uiso . . 1.000
H H11W 0.108(3) -0.283(2) 0.092(2) 0.063(7) Uiso . . 1.000
H H12W 0.207(3) -0.1929(19) 0.026(2) 0.054(6) Uiso . . 1.000

loop_
_atom_type_symbol
_atom_type_description
_atom_type_scat_dispersion_real
_atom_type_scat_dispersion_imag
_atom_type_scat_source
C C 0.0033 0.0016 'International Tables Vol C Tables 4.2.6.8 and 6.1.1.4'
H H 0.0000 0.0000 'International Tables Vol C Tables 4.2.6.8 and 6.1.1.4'
N N 0.0061 0.0033 'International Tables Vol C Tables 4.2.6.8 and 6.1.1.4'
O O 0.0106 0.0060 'International Tables Vol C Tables 4.2.6.8 and 6.1.1.4'

loop_
_geom_angle_atom_site_label_1
_geom_angle_atom_site_label_2
_geom_angle_atom_site_label_3
_geom_angle
_geom_angle_publ_flag
C71 O72 H72 116.7(16) no
H11W O1W H12W 109(2) no
H31A N31 H31B 110.8(18) no
C3 N31 H31C 114.7(11) no
C3 N31 H31A 109.1(12) no
C3 N31 H31B 110.1(10) no
H31B N31 H31C 103.1(15) no
H31A N31 H31C 108.9(16) no
C6 C1 C7 106.96(12) no
C2 C1 C7 106.99(11) no
C2 C1 C6 59.72(9) no
C3 C2 C6 106.15(11) no
C1 C2 C6 59.64(9) no
C1 C2 C3 107.21(11) no
N31 C3 C4 111.41(10) no
N31 C3 C31 106.12(11) no
N31 C3 C2 112.81(11) no
C2 C3 C31 116.96(11) no
C4 C3 C31 112.14(11) no
C2 C3 C4 97.41(10) no
C3 C4 C5 100.95(10) no
C5 C4 C7 101.06(11) no
C3 C4 C7 101.48(10) no
C4 C5 C6 96.91(10) no
C2 C6 C5 107.50(11) no
C1 C6 C5 107.01(11) no
C1 C6 C2 60.64(9) no
C1 C7 C71 116.11(12) no
C1 C7 C4 97.18(11) no
C4 C7 C71 110.69(11) no
O31 C31 O32 125.46(13) no
O31 C31 C3 114.95(11) no
O32 C31 C3 119.58(12) no
O71 C71 C7 125.36(13) no
O72 C71 C7 115.84(12) no
O71 C71 O72 118.79(14) no
C2 C1 H1 122.00 no
C6 C1 H1 122.00 no
C7 C1 H1 122.00 no
C1 C2 H2 122.00 no
C3 C2 H2 122.00 no
C6 C2 H2 122.00 no
C5 C4 H4 117.00 no
C7 C4 H4 117.00 no
C3 C4 H4 117.00 no
C4 C5 H5A 112.00 no
C6 C5 H5A 112.00 no
C6 C5 H5B 112.00 no
C4 C5 H5B 112.00 no
H5A C5 H5B 110.00 no
C2 C6 H6 122.00 no
C5 C6 H6 122.00 no
C1 C6 H6 122.00 no
C4 C7 H7 111.00 no
C71 C7 H7 111.00 no
C1 C7 H7 111.00 no

loop_
_geom_bond_atom_site_label_1
_geom_bond_atom_site_label_2
_geom_bond_distance
_geom_bond_publ_flag
O31 C31 1.2580(17) no
O32 C31 1.2341(16) no
O71 C71 1.2174(19) no
O72 C71 1.3180(18) no
O72 H72 0.94(3) no
O1W H11W 0.90(2) no
O1W H12W 0.93(2) no
N31 C3 1.5026(17) no
N31 H31A 0.94(2) no
N31 H31B 0.91(2) no
N31 H31C 0.874(18) no
C1 C7 1.510(2) no
C1 C6 1.5095(19) no
C1 C2 1.525(2) no
C2 C3 1.5125(19) no
C2 C6 1.511(2) no
C3 C4 1.5556(19) no
C3 C31 1.5498(19) no
C4 C7 1.5615(19) no
C4 C5 1.5407(18) no
C5 C6 1.520(2) no
C7 C71 1.509(2) no
C1 H1 0.9800 no
C2 H2 0.9800 no
C4 H4 0.9800 no
C5 H5A 0.9700 no
C5 H5B 0.9700 no
C6 H6 0.9800 no
C7 H7 0.9800 no

loop_
_geom_hbond_atom_site_label_D
_geom_hbond_atom_site_label_H
_geom_hbond_atom_site_label_A
_geom_hbond_site_symmetry_A
_geom_hbond_distance_DH
_geom_hbond_distance_HA
_geom_hbond_distance_DA
_geom_hbond_angle_DHA
_geom_hbond_publ_flag
O1W H11W O71 2_545 0.90(2) 2.02(2) 2.9161(16) 176(2) yes
O1W H12W O31 3_655 0.93(2) 1.77(2) 2.6792(16) 168(2) yes
N31 H31A O31 3_655 0.94(2) 1.87(2) 2.7712(17) 161(2) yes
N31 H31B O71 1_655 0.91(2) 2.29(2) 3.1261(17) 153.0(15) yes
N31 H31B O72 1_655 0.91(2) 2.27(2) 3.0720(17) 147.6(15) yes
N31 H31C O32 2_645 0.874(18) 1.925(17) 2.7769(16) 164.4(17) yes
O72 H72 O1W . 0.94(3) 1.60(3) 2.5282(16) 174(3) yes
C5 H5A O32 . 0.97 2.51 3.0865(19) 118 no
C6 H6 O72 2_555 0.98 2.53 3.1105(17) 118 no
C7 H7 N31 . 0.98 2.56 2.9097(19) 101 no
C7 H7 O32 2_645 0.98 2.35 3.2678(17) 155 no

loop_
_geom_torsion_atom_site_label_1
_geom_torsion_atom_site_label_2
_geom_torsion_atom_site_label_3
_geom_torsion_atom_site_label_4
_geom_torsion
_geom_torsion_publ_flag
C6 C1 C2 C3 -98.97(12) no
C7 C1 C2 C3 1.10(14) no
C7 C1 C2 C6 100.07(12) no
C2 C1 C6 C5 100.87(12) no
C7 C1 C6 C2 -100.12(12) no
C7 C1 C6 C5 0.76(15) no
C2 C1 C7 C4 -31.88(13) no
C2 C1 C7 C71 -149.16(12) no
C6 C1 C7 C4 30.86(13) no
C6 C1 C7 C71 -86.42(14) no
C1 C2 C3 N31 -86.65(13) no
C1 C2 C3 C4 30.35(12) no
C1 C2 C3 C31 149.86(11) no
C6 C2 C3 N31 -149.18(11) no
C6 C2 C3 C4 -32.19(12) no
C6 C2 C3 C31 87.33(14) no
C1 C2 C6 C5 -100.06(12) no
C3 C2 C6 C1 100.80(12) no
C3 C2 C6 C5 0.74(14) no
N31 C3 C4 C5 170.94(11) no
N31 C3 C4 C7 67.13(13) no
C2 C3 C4 C5 52.85(11) no
C2 C3 C4 C7 -50.96(11) no
C31 C3 C4 C5 -70.29(13) no
C31 C3 C4 C7 -174.09(10) no
N31 C3 C31 O31 34.29(16) no
N31 C3 C31 O32 -146.79(13) no
C2 C3 C31 O31 161.14(12) no
C2 C3 C31 O32 -19.94(19) no
C4 C3 C31 O31 -87.56(14) no
C4 C3 C31 O32 91.36(15) no
C3 C4 C5 C6 -51.88(12) no
C7 C4 C5 C6 52.27(12) no
C3 C4 C7 C1 51.65(12) no
C3 C4 C7 C71 173.10(11) no
C5 C4 C7 C1 -52.08(12) no
C5 C4 C7 C71 69.37(13) no
C4 C5 C6 C1 -32.48(14) no
C4 C5 C6 C2 31.34(13) no
C1 C7 C71 O71 6.7(2) no
C1 C7 C71 O72 -174.76(12) no
C4 C7 C71 O71 -102.86(16) no
C4 C7 C71 O72 75.74(15) no
